data_4503493
loop_
_publ_author_name
'Liu, Yaru'
'Hou, Hongwei'
'Chen, Qianru'
'Fan, Yaoting'

_publ_section_title
;
 From Multifunctional Precursor to Novel Reaction Products:
 Oligimerization and Central Metal Ion Exchange Reaction of Ferrocenyl
 Carboxylate Complexes
;
_journal_issue 4
_journal_name_full 'Crystal Growth &amp; Design'
_journal_page_first 1435
_journal_paper_doi 10.1021/cg701221f
_journal_volume 8
_journal_year 2008
_chemical_formula_sum 'C40 H36 Cd Fe2 N2 O8'
_chemical_formula_weight 896.81
_chemical_name_systematic
; 
 ? 
;
_space_group_IT_number 14
_symmetry_cell_setting monoclinic
_symmetry_space_group_name_Hall '-P 2yn'
_symmetry_space_group_name_H-M 'P 1 21/n 1'
_atom_sites_solution_hydrogens geom
_atom_sites_solution_primary direct
_atom_sites_solution_secondary difmap
_audit_creation_method SHELXL-97
_cell_angle_alpha 90.00
_cell_angle_beta 98.16(3)
_cell_angle_gamma 90.00
_cell_formula_units_Z 4
_cell_length_a 18.915(4)
_cell_length_b 7.4191(15)
_cell_length_c 25.944(5)
_cell_measurement_reflns_used 5501
_cell_measurement_temperature 293(2)
_cell_measurement_theta_max 29.1423
_cell_measurement_theta_min 2.0465
_cell_volume 3603.9(13)
_computing_cell_refinement CrystalClear
_computing_data_collection CrystalClear
_computing_data_reduction CrystalClear
_computing_publication_material 'CrystalStructure 3.7.0'
_computing_structure_refinement 'SHELXL-97 (Sheldrick, 1997)'
_computing_structure_solution 'SHELXS-97 (Sheldrick, 1990)'
_diffrn_ambient_temperature 293(2)
_diffrn_measured_fraction_theta_full 0.993
_diffrn_measured_fraction_theta_max 0.993
_diffrn_measurement_device_type 'Rigaku Saturn'
_diffrn_measurement_method \w
_diffrn_radiation_monochromator graphite
_diffrn_radiation_source 'fine-focus sealed tube'
_diffrn_radiation_type MoK\a
_diffrn_radiation_wavelength 0.71073
_diffrn_reflns_av_R_equivalents 0.0526
_diffrn_reflns_av_sigmaI/netI 0.0550
_diffrn_reflns_limit_h_max 22
_diffrn_reflns_limit_h_min -22
_diffrn_reflns_limit_k_max 8
_diffrn_reflns_limit_k_min -7
_diffrn_reflns_limit_l_max 28
_diffrn_reflns_limit_l_min -30
_diffrn_reflns_number 21113
_diffrn_reflns_theta_full 25.05
_diffrn_reflns_theta_max 25.05
_diffrn_reflns_theta_min 1.43
_exptl_absorpt_coefficient_mu 1.436
_exptl_absorpt_correction_T_max 0.8580
_exptl_absorpt_correction_T_min 0.6113
_exptl_absorpt_correction_type numerical
_exptl_absorpt_process_details 'Jacobson, R. (1998) Private communication'
_exptl_crystal_colour red
_exptl_crystal_density_diffrn 1.653
_exptl_crystal_density_method 'not measured'
_exptl_crystal_description block
_exptl_crystal_F_000 1816
_exptl_crystal_size_max 0.38
_exptl_crystal_size_mid 0.26
_exptl_crystal_size_min 0.11
_refine_diff_density_max 1.281
_refine_diff_density_min -1.559
_refine_diff_density_rms 0.287
_refine_ls_extinction_method none
_refine_ls_goodness_of_fit_ref 1.004
_refine_ls_hydrogen_treatment constr
_refine_ls_matrix_type full
_refine_ls_number_parameters 478
_refine_ls_number_reflns 6331
_refine_ls_number_restraints 0
_refine_ls_restrained_S_all 1.004
_refine_ls_R_factor_all 0.0825
_refine_ls_R_factor_gt 0.0651
_refine_ls_shift/su_max 0.003
_refine_ls_shift/su_mean 0.000
_refine_ls_structure_factor_coef Fsqd
_refine_ls_weighting_details 'calc w=1/[\s^2^(Fo^2^)+(0.0720P)^2^+22.0000P] where P=(Fo^2^+2Fc^2^)/3'
_refine_ls_weighting_scheme calc
_refine_ls_wR_factor_gt 0.1485
_refine_ls_wR_factor_ref 0.1732
_reflns_number_gt 5345
_reflns_number_total 6331
_reflns_threshold_expression >2sigma(I)
_cod_data_source_file cg701221f-file001.cif
_cod_data_source_block p21n
_cod_depositor_comments
;
The following automatic conversions were performed:

'_exptl_absorpt_correction_type' value 'Numerical' changed to
'numerical' according to
/home/saulius/struct/CIF-dictionaries/cif_core.dic dictionary named
'cif_core.dic' version 2.4.1 from 2010-06-29.

Automatic conversion script
Id: cif_fix_values 1715 2011-07-08 13:25:40Z adriana 
;
_cod_original_cell_volume 3603.8(13)
_cod_original_sg_symbol_H-M P21/n
_cod_database_code 4503493

loop_
_symmetry_equiv_pos_as_xyz
'x, y, z'
'-x+1/2, y+1/2, -z+1/2'
'-x, -y, -z'
'x-1/2, -y-1/2, z-1/2'

loop_
_atom_site_label
_atom_site_type_symbol
_atom_site_fract_x
_atom_site_fract_y
_atom_site_fract_z
_atom_site_U_iso_or_equiv
_atom_site_adp_type
_atom_site_occupancy
_atom_site_symmetry_multiplicity
_atom_site_calc_flag
_atom_site_refinement_flags
C1 C 0.8744(4) 0.7010(10) 1.0158(3) 0.0410(17) Uani 1 1 d .
C2 C 0.7991(4) 0.6658(9) 0.9901(3) 0.0354(15) Uani 1 1 d .
C3 C 0.7436(4) 0.7266(10) 1.0104(3) 0.0394(16) Uani 1 1 d .
H3A H 0.7541 0.7947 1.0406 0.047 Uiso 1 1 calc R
C4 C 0.6670(4) 0.7010(10) 0.9914(3) 0.0392(16) Uani 1 1 d .
C5 C 0.6116(4) 0.7891(11) 1.0145(3) 0.0464(19) Uani 1 1 d .
H5A H 0.6184 0.8711 1.0444 0.056 Uiso 1 1 calc R
C6 C 0.5448(4) 0.7336(12) 0.9865(3) 0.051(2) Uani 1 1 d .
H6A H 0.4974 0.7715 0.9935 0.062 Uiso 1 1 calc R
C7 C 0.5590(4) 0.6144(11) 0.9475(3) 0.051(2) Uani 1 1 d .
H7A H 0.5227 0.5574 0.9219 0.062 Uiso 1 1 calc R
C8 C 0.6344(4) 0.5958(10) 0.9489(3) 0.0449(18) Uani 1 1 d .
H8A H 0.6589 0.5218 0.9256 0.054 Uiso 1 1 calc R
C9 C 0.6166(5) 1.1332(11) 0.9377(3) 0.056(2) Uani 1 1 d .
H9A H 0.6213 1.2125 0.9682 0.067 Uiso 1 1 calc R
C10 C 0.5520(5) 1.0819(11) 0.9073(3) 0.054(2) Uani 1 1 d .
H10A H 0.5040 1.1191 0.9130 0.065 Uiso 1 1 calc R
C11 C 0.5683(5) 0.9718(11) 0.8674(3) 0.053(2) Uani 1 1 d .
H11A H 0.5337 0.9166 0.8402 0.063 Uiso 1 1 calc R
C12 C 0.6430(5) 0.9503(12) 0.8733(3) 0.054(2) Uani 1 1 d .
H12A H 0.6695 0.8786 0.8507 0.065 Uiso 1 1 calc R
C13 C 0.6730(4) 1.0506(11) 0.9165(3) 0.051(2) Uani 1 1 d .
H13A H 0.7240 1.0623 0.9296 0.061 Uiso 1 1 calc R
C14 C 0.8031(4) 0.6492(11) 0.8974(3) 0.0439(18) Uani 1 1 d .
C15 C 0.8053(4) 0.5265(12) 0.8519(3) 0.051(2) Uani 1 1 d .
C16 C 0.7774(7) 0.3539(17) 0.8502(4) 0.105(5) Uani 1 1 d .
H16A H 0.7537 0.3140 0.8772 0.126 Uiso 1 1 calc R
C17 C 0.7845(10) 0.238(2) 0.8084(5) 0.137(6) Uani 1 1 d .
H17A H 0.7669 0.1207 0.8080 0.165 Uiso 1 1 calc R
C18 C 0.8177(8) 0.300(2) 0.7683(5) 0.116(5) Uani 1 1 d .
H18A H 0.8208 0.2277 0.7395 0.139 Uiso 1 1 calc R
C19 C 0.8458(6) 0.4669(18) 0.7709(4) 0.085(3) Uani 1 1 d .
H19A H 0.8700 0.5059 0.7441 0.102 Uiso 1 1 calc R
C20 C 0.8401(5) 0.5819(14) 0.8117(3) 0.064(2) Uani 1 1 d .
H20A H 0.8598 0.6969 0.8120 0.077 Uiso 1 1 calc R
C21 C 1.1110(4) 0.8233(9) 0.9808(3) 0.0412(17) Uani 1 1 d .
C22 C 1.1565(4) 0.8325(9) 0.9384(3) 0.0362(16) Uani 1 1 d .
C23 C 1.2243(4) 0.7806(9) 0.9456(3) 0.0357(15) Uani 1 1 d .
H23A H 1.2398 0.7267 0.9776 0.043 Uiso 1 1 calc R
C24 C 1.2779(3) 0.7957(9) 0.9106(3) 0.0341(15) Uani 1 1 d .
C25 C 1.2754(4) 0.9016(9) 0.8638(3) 0.0380(16) Uani 1 1 d .
H25A H 1.2348 0.9738 0.8476 0.046 Uiso 1 1 calc R
C26 C 1.3418(4) 0.8823(10) 0.8450(3) 0.0432(17) Uani 1 1 d .
H26A H 1.3549 0.9383 0.8134 0.052 Uiso 1 1 calc R
C27 C 1.3858(4) 0.7657(11) 0.8792(3) 0.0460(18) Uani 1 1 d .
H27A H 1.4343 0.7275 0.8753 0.055 Uiso 1 1 calc R
C28 C 1.3467(4) 0.7114(10) 0.9197(3) 0.0402(16) Uani 1 1 d .
H28A H 1.3637 0.6300 0.9486 0.048 Uiso 1 1 calc R
C29 C 1.2877(5) 0.3626(11) 0.8464(3) 0.059(2) Uani 1 1 d .
H29A H 1.3089 0.2801 0.8738 0.071 Uiso 1 1 calc R
C30 C 1.2196(5) 0.4343(12) 0.8414(3) 0.061(2) Uani 1 1 d .
H30A H 1.1844 0.4118 0.8650 0.073 Uiso 1 1 calc R
C31 C 1.2094(5) 0.5476(13) 0.7970(3) 0.060(2) Uani 1 1 d .
H31A H 1.1660 0.6157 0.7843 0.072 Uiso 1 1 calc R
C32 C 1.2724(5) 0.5424(13) 0.7742(3) 0.062(2) Uani 1 1 d .
H32A H 1.2810 0.6070 0.7427 0.074 Uiso 1 1 calc R
C33 C 1.3216(5) 0.4288(12) 0.8050(3) 0.061(2) Uani 1 1 d .
H33A H 1.3701 0.3997 0.7985 0.073 Uiso 1 1 calc R
C34 C 1.0795(4) 0.8087(11) 0.8559(3) 0.0407(17) Uani 1 1 d .
C35 C 1.0457(4) 0.9040(11) 0.8081(3) 0.0420(17) Uani 1 1 d .
C36 C 1.0041(5) 0.8028(13) 0.7706(3) 0.061(2) Uani 1 1 d .
H36A H 0.9988 0.6800 0.7762 0.073 Uiso 1 1 calc R
C37 C 0.9703(5) 0.8781(16) 0.7253(4) 0.074(3) Uani 1 1 d .
H37A H 0.9423 0.8068 0.7009 0.089 Uiso 1 1 calc R
C38 C 0.9779(6) 1.0569(16) 0.7162(4) 0.075(3) Uani 1 1 d .
H38A H 0.9547 1.1080 0.6856 0.090 Uiso 1 1 calc R
C39 C 1.0195(6) 1.1622(14) 0.7517(4) 0.079(3) Uani 1 1 d .
H39A H 1.0250 1.2843 0.7451 0.095 Uiso 1 1 calc R
C40 C 1.0535(5) 1.0855(13) 0.7978(3) 0.061(2) Uani 1 1 d .
H40A H 1.0818 1.1572 0.8219 0.073 Uiso 1 1 calc R
Cd1 Cd 1.00998(3) 0.80658(8) 1.04845(2) 0.0443(2) Uani 1 1 d .
Fe1 Fe 0.60559(5) 0.86036(13) 0.93839(4) 0.0350(3) Uani 1 1 d .
Fe2 Fe 1.29343(5) 0.63691(13) 0.84882(4) 0.0345(3) Uani 1 1 d .
N1 N 0.7938(3) 0.5685(8) 0.9424(2) 0.0395(14) Uani 1 1 d .
H1A H 0.7844 0.4551 0.9423 0.047 Uiso 1 1 calc R
N2 N 1.1238(3) 0.9077(8) 0.8901(2) 0.0367(13) Uani 1 1 d .
H2A H 1.1326 1.0178 0.8828 0.044 Uiso 1 1 calc R
O1 O 0.8857(3) 0.7572(7) 1.0617(2) 0.0469(13) Uani 1 1 d .
O2 O 0.9237(3) 0.6716(8) 0.9889(2) 0.0551(15) Uani 1 1 d .
O3 O 1.0486(3) 0.8919(7) 0.9717(2) 0.0511(13) Uani 1 1 d .
O4 O 1.1338(3) 0.7539(8) 1.0234(2) 0.0531(14) Uani 1 1 d .
O5 O 1.0321(3) 0.5338(8) 1.0884(2) 0.0535(14) Uani 1 1 d .
O6 O 1.0677(3) 0.9839(10) 1.1100(3) 0.089(2) Uani 1 1 d .
O7 O 0.8100(3) 0.8139(8) 0.8937(2) 0.0625(16) Uani 1 1 d .
O8 O 1.0691(3) 0.6492(7) 0.8633(2) 0.0546(14) Uani 1 1 d .

loop_
_atom_site_aniso_label
_atom_site_aniso_U_11
_atom_site_aniso_U_22
_atom_site_aniso_U_33
_atom_site_aniso_U_23
_atom_site_aniso_U_13
_atom_site_aniso_U_12
C1 0.034(4) 0.038(4) 0.050(5) -0.002(4) 0.006(3) 0.001(3)
C2 0.036(4) 0.032(4) 0.038(4) 0.004(3) 0.007(3) 0.001(3)
C3 0.038(4) 0.045(4) 0.036(4) 0.004(3) 0.006(3) -0.001(3)
C4 0.035(4) 0.043(4) 0.039(4) 0.012(3) 0.001(3) -0.001(3)
C5 0.038(4) 0.061(5) 0.044(4) 0.014(4) 0.017(3) 0.005(4)
C6 0.033(4) 0.067(6) 0.057(5) 0.023(4) 0.017(3) 0.000(4)
C7 0.039(4) 0.051(5) 0.062(5) 0.011(4) 0.000(4) -0.009(4)
C8 0.032(4) 0.039(4) 0.063(5) 0.008(4) 0.004(3) -0.003(3)
C9 0.073(6) 0.037(5) 0.057(5) -0.008(4) 0.006(4) -0.004(4)
C10 0.059(5) 0.049(5) 0.055(5) 0.005(4) 0.011(4) 0.012(4)
C11 0.069(5) 0.054(5) 0.031(4) 0.008(4) -0.005(4) 0.005(4)
C12 0.067(5) 0.054(5) 0.046(5) 0.011(4) 0.023(4) 0.004(4)
C13 0.050(4) 0.044(5) 0.058(5) 0.014(4) 0.009(4) -0.007(4)
C14 0.030(3) 0.058(5) 0.046(4) 0.010(4) 0.013(3) 0.001(3)
C15 0.050(4) 0.061(5) 0.041(4) 0.007(4) 0.006(3) -0.005(4)
C16 0.143(11) 0.119(10) 0.061(7) -0.029(7) 0.043(7) -0.073(9)
C17 0.211(18) 0.128(12) 0.079(9) -0.038(8) 0.042(10) -0.086(12)
C18 0.155(13) 0.137(12) 0.061(8) -0.039(8) 0.040(8) -0.054(10)
C19 0.089(7) 0.127(10) 0.045(6) -0.018(6) 0.025(5) -0.031(7)
C20 0.070(6) 0.080(7) 0.046(5) 0.002(5) 0.019(4) -0.009(5)
C21 0.050(4) 0.031(4) 0.046(5) 0.001(3) 0.016(3) -0.001(3)
C22 0.042(4) 0.035(4) 0.033(4) -0.001(3) 0.013(3) -0.001(3)
C23 0.044(4) 0.032(4) 0.032(4) -0.001(3) 0.007(3) 0.001(3)
C24 0.035(3) 0.036(4) 0.032(4) 0.000(3) 0.005(3) -0.003(3)
C25 0.037(4) 0.034(4) 0.044(4) 0.003(3) 0.010(3) 0.000(3)
C26 0.039(4) 0.042(4) 0.051(5) 0.004(3) 0.016(3) 0.000(3)
C27 0.032(4) 0.051(5) 0.055(5) -0.005(4) 0.008(3) -0.002(3)
C28 0.040(4) 0.052(5) 0.028(4) -0.006(3) 0.003(3) -0.003(3)
C29 0.086(7) 0.034(5) 0.057(6) -0.003(4) 0.008(5) 0.006(4)
C30 0.069(6) 0.058(6) 0.057(6) -0.016(4) 0.014(4) -0.029(5)
C31 0.053(5) 0.071(6) 0.052(5) -0.026(5) -0.005(4) -0.002(4)
C32 0.084(6) 0.072(6) 0.030(4) -0.018(4) 0.007(4) -0.007(5)
C33 0.062(5) 0.064(6) 0.060(6) -0.028(5) 0.017(4) 0.002(5)
C34 0.040(4) 0.045(5) 0.039(4) 0.003(3) 0.013(3) -0.002(3)
C35 0.039(4) 0.055(5) 0.035(4) 0.002(3) 0.015(3) -0.001(3)
C36 0.060(5) 0.065(6) 0.055(5) 0.002(4) -0.002(4) -0.009(5)
C37 0.068(6) 0.097(9) 0.054(6) -0.007(6) -0.006(5) -0.010(6)
C38 0.080(7) 0.092(8) 0.049(6) 0.016(5) -0.003(5) 0.002(6)
C39 0.103(8) 0.068(7) 0.061(6) 0.020(5) -0.003(6) -0.004(6)
C40 0.068(6) 0.060(6) 0.050(5) 0.006(4) -0.007(4) -0.011(5)
Cd1 0.0363(3) 0.0598(4) 0.0377(3) 0.0014(3) 0.0087(2) -0.0085(3)
Fe1 0.0365(5) 0.0367(6) 0.0324(5) 0.0020(4) 0.0071(4) 0.0006(4)
Fe2 0.0382(5) 0.0368(6) 0.0294(5) -0.0016(4) 0.0073(4) 0.0019(4)
N1 0.038(3) 0.042(4) 0.039(3) -0.004(3) 0.009(3) -0.008(3)
N2 0.041(3) 0.036(3) 0.036(3) 0.004(3) 0.012(2) 0.002(3)
O1 0.044(3) 0.048(3) 0.048(3) -0.007(3) 0.003(2) 0.000(2)
O2 0.034(3) 0.078(4) 0.054(3) -0.021(3) 0.010(2) -0.010(3)
O3 0.043(3) 0.056(3) 0.059(3) 0.012(3) 0.022(2) 0.012(3)
O4 0.064(3) 0.059(4) 0.041(3) 0.014(3) 0.025(3) 0.015(3)
O5 0.045(3) 0.063(4) 0.051(3) 0.004(3) 0.002(2) 0.004(3)
O6 0.068(4) 0.105(6) 0.105(5) -0.063(5) 0.045(4) -0.038(4)
O7 0.074(4) 0.050(4) 0.070(4) 0.010(3) 0.031(3) 0.002(3)
O8 0.066(4) 0.045(3) 0.054(3) 0.004(3) 0.010(3) -0.010(3)

loop_
_atom_type_symbol
_atom_type_description
_atom_type_scat_dispersion_real
_atom_type_scat_dispersion_imag
_atom_type_scat_source
C C 0.0033 0.0016 'International Tables Vol C Tables 4.2.6.8 and 6.1.1.4'
H H 0.0000 0.0000 'International Tables Vol C Tables 4.2.6.8 and 6.1.1.4'
N N 0.0061 0.0033 'International Tables Vol C Tables 4.2.6.8 and 6.1.1.4'
O O 0.0106 0.0060 'International Tables Vol C Tables 4.2.6.8 and 6.1.1.4'
Fe Fe 0.3463 0.8444 'International Tables Vol C Tables 4.2.6.8 and 6.1.1.4'
Cd Cd -0.8075 1.2024 'International Tables Vol C Tables 4.2.6.8 and 6.1.1.4'

loop_
_geom_angle_atom_site_label_1
_geom_angle_atom_site_label_2
_geom_angle_atom_site_label_3
_geom_angle
_geom_angle_site_symmetry_1
_geom_angle_site_symmetry_3
O1 C1 O2 123.0(7) . .
O1 C1 C2 120.2(6) . .
O2 C1 C2 116.8(7) . .
O1 C1 Cd1 65.1(4) . .
O2 C1 Cd1 58.6(4) . .
C2 C1 Cd1 170.0(5) . .
C3 C2 N1 123.9(6) . .
C3 C2 C1 121.4(7) . .
N1 C2 C1 114.7(6) . .
C2 C3 C4 128.6(7) . .
C2 C3 H3A 115.7 . .
C4 C3 H3A 115.7 . .
C8 C4 C5 108.2(6) . .
C8 C4 C3 128.9(7) . .
C5 C4 C3 122.9(7) . .
C8 C4 Fe1 69.7(4) . .
C5 C4 Fe1 68.9(4) . .
C3 C4 Fe1 125.9(5) . .
C6 C5 C4 107.6(7) . .
C6 C5 Fe1 69.9(4) . .
C4 C5 Fe1 69.9(4) . .
C6 C5 H5A 126.2 . .
C4 C5 H5A 126.2 . .
Fe1 C5 H5A 126.2 . .
C7 C6 C5 107.7(7) . .
C7 C6 Fe1 70.5(4) . .
C5 C6 Fe1 69.1(4) . .
C7 C6 H6A 126.1 . .
C5 C6 H6A 126.1 . .
Fe1 C6 H6A 126.1 . .
C6 C7 C8 109.6(7) . .
C6 C7 Fe1 69.6(5) . .
C8 C7 Fe1 69.2(4) . .
C6 C7 H7A 125.2 . .
C8 C7 H7A 125.2 . .
Fe1 C7 H7A 125.2 . .
C4 C8 C7 106.8(7) . .
C4 C8 Fe1 69.8(4) . .
C7 C8 Fe1 70.0(4) . .
C4 C8 H8A 126.6 . .
C7 C8 H8A 126.6 . .
Fe1 C8 H8A 126.6 . .
C13 C9 C10 108.0(8) . .
C13 C9 Fe1 69.8(5) . .
C10 C9 Fe1 69.8(5) . .
C13 C9 H9A 126.0 . .
C10 C9 H9A 126.0 . .
Fe1 C9 H9A 126.0 . .
C11 C10 C9 108.0(8) . .
C11 C10 Fe1 70.7(5) . .
C9 C10 Fe1 69.7(5) . .
C11 C10 H10A 126.0 . .
C9 C10 H10A 126.0 . .
Fe1 C10 H10A 126.0 . .
C10 C11 C12 108.2(8) . .
C10 C11 Fe1 69.6(5) . .
C12 C11 Fe1 69.2(4) . .
C10 C11 H11A 125.9 . .
C12 C11 H11A 125.9 . .
Fe1 C11 H11A 125.9 . .
C13 C12 C11 108.2(7) . .
C13 C12 Fe1 69.9(5) . .
C11 C12 Fe1 70.4(4) . .
C13 C12 H12A 125.9 . .
C11 C12 H12A 125.9 . .
Fe1 C12 H12A 125.9 . .
C12 C13 C9 107.5(7) . .
C12 C13 Fe1 69.9(5) . .
C9 C13 Fe1 69.8(5) . .
C12 C13 H13A 126.2 . .
C9 C13 H13A 126.2 . .
Fe1 C13 H13A 126.2 . .
O7 C14 N1 122.5(7) . .
O7 C14 C15 121.7(7) . .
N1 C14 C15 115.8(7) . .
C20 C15 C16 118.4(9) . .
C20 C15 C14 119.1(8) . .
C16 C15 C14 122.3(8) . .
C15 C16 C17 120.9(10) . .
C15 C16 H16A 119.6 . .
C17 C16 H16A 119.6 . .
C18 C17 C16 118.9(13) . .
C18 C17 H17A 120.6 . .
C16 C17 H17A 120.6 . .
C19 C18 C17 119.6(11) . .
C19 C18 H18A 120.2 . .
C17 C18 H18A 120.2 . .
C18 C19 C20 122.3(10) . .
C18 C19 H19A 118.9 . .
C20 C19 H19A 118.9 . .
C15 C20 C19 119.8(10) . .
C15 C20 H20A 120.1 . .
C19 C20 H20A 120.1 . .
O4 C21 O3 121.7(7) . .
O4 C21 C22 120.9(7) . .
O3 C21 C22 117.4(7) . .
C23 C22 N2 121.7(6) . .
C23 C22 C21 122.0(7) . .
N2 C22 C21 116.2(6) . .
C22 C23 C24 129.3(7) . .
C22 C23 H23A 115.3 . .
C24 C23 H23A 115.3 . .
C28 C24 C25 107.3(6) . .
C28 C24 C23 124.0(6) . .
C25 C24 C23 128.6(6) . .
C28 C24 Fe2 69.5(4) . .
C25 C24 Fe2 69.1(4) . .
C23 C24 Fe2 129.3(5) . .
C26 C25 C24 108.0(6) . .
C26 C25 Fe2 70.0(4) . .
C24 C25 Fe2 69.5(4) . .
C26 C25 H25A 126.0 . .
C24 C25 H25A 126.0 . .
Fe2 C25 H25A 126.0 . .
C25 C26 C27 108.4(7) . .
C25 C26 Fe2 69.4(4) . .
C27 C26 Fe2 69.8(4) . .
C25 C26 H26A 125.8 . .
C27 C26 H26A 125.8 . .
Fe2 C26 H26A 125.8 . .
C26 C27 C28 108.2(6) . .
C26 C27 Fe2 69.6(4) . .
C28 C27 Fe2 69.4(4) . .
C26 C27 H27A 125.9 . .
C28 C27 H27A 125.9 . .
Fe2 C27 H27A 125.9 . .
C27 C28 C24 108.0(6) . .
C27 C28 Fe2 69.7(4) . .
C24 C28 Fe2 69.5(4) . .
C27 C28 H28A 126.0 . .
C24 C28 H28A 126.0 . .
Fe2 C28 H28A 126.0 . .
C30 C29 C33 108.2(8) . .
C30 C29 Fe2 70.3(5) . .
C33 C29 Fe2 69.4(5) . .
C30 C29 H29A 125.9 . .
C33 C29 H29A 125.9 . .
Fe2 C29 H29A 125.9 . .
C29 C30 C31 108.7(8) . .
C29 C30 Fe2 70.0(5) . .
C31 C30 Fe2 69.6(5) . .
C29 C30 H30A 125.6 . .
C31 C30 H30A 125.6 . .
Fe2 C30 H30A 125.6 . .
C32 C31 C30 107.5(8) . .
C32 C31 Fe2 70.0(5) . .
C30 C31 Fe2 69.8(5) . .
C32 C31 H31A 126.2 . .
C30 C31 H31A 126.2 . .
Fe2 C31 H31A 126.2 . .
C31 C32 C33 107.9(8) . .
C31 C32 Fe2 69.7(4) . .
C33 C32 Fe2 69.2(5) . .
C31 C32 H32A 126.1 . .
C33 C32 H32A 126.1 . .
Fe2 C32 H32A 126.1 . .
C29 C33 C32 107.6(8) . .
C29 C33 Fe2 69.9(5) . .
C32 C33 Fe2 70.1(5) . .
C29 C33 H33A 126.2 . .
C32 C33 H33A 126.2 . .
Fe2 C33 H33A 126.2 . .
O8 C34 N2 121.6(7) . .
O8 C34 C35 122.1(7) . .
N2 C34 C35 116.3(7) . .
C36 C35 C40 117.2(8) . .
C36 C35 C34 117.5(8) . .
C40 C35 C34 125.2(7) . .
C37 C36 C35 122.0(9) . .
C37 C36 H36A 119.0 . .
C35 C36 H36A 119.0 . .
C38 C37 C36 119.9(10) . .
C38 C37 H37A 120.1 . .
C36 C37 H37A 120.1 . .
C37 C38 C39 120.3(9) . .
C37 C38 H38A 119.8 . .
C39 C38 H38A 119.8 . .
C38 C39 C40 119.7(10) . .
C38 C39 H39A 120.2 . .
C40 C39 H39A 120.2 . .
C35 C40 C39 120.8(9) . .
C35 C40 H40A 119.6 . .
C39 C40 H40A 119.6 . .
O6 Cd1 O5 99.1(3) . .
O6 Cd1 O3 105.9(2) . .
O5 Cd1 O3 125.12(19) . .
O6 Cd1 O2 164.1(2) . .
O5 Cd1 O2 89.2(2) . .
O3 Cd1 O2 79.7(2) . .
O6 Cd1 O1 111.7(2) . .
O5 Cd1 O1 85.50(18) . .
O3 Cd1 O1 126.14(18) . .
O2 Cd1 O1 55.11(18) . .
O6 Cd1 O3 77.4(3) . 3_777
O5 Cd1 O3 158.08(18) . 3_777
O3 Cd1 O3 76.15(19) . 3_777
O2 Cd1 O3 89.9(2) . 3_777
O1 Cd1 O3 76.08(17) . 3_777
O6 Cd1 O4 84.2(2) . .
O5 Cd1 O4 82.19(18) . .
O3 Cd1 O4 53.58(17) . .
O2 Cd1 O4 110.52(19) . .
O1 Cd1 O4 161.31(19) . .
O3 Cd1 O4 118.47(17) 3_777 .
O6 Cd1 C1 137.9(2) . .
O5 Cd1 C1 89.4(2) . .
O3 Cd1 C1 102.3(2) . .
O2 Cd1 C1 27.8(2) . .
O1 Cd1 C1 27.52(19) . .
O3 Cd1 C1 79.8(2) 3_777 .
O4 Cd1 C1 137.9(2) . .
C5 Fe1 C12 156.1(3) . .
C5 Fe1 C13 120.0(3) . .
C12 Fe1 C13 40.2(3) . .
C5 Fe1 C9 106.0(4) . .
C12 Fe1 C9 67.6(4) . .
C13 Fe1 C9 40.5(3) . .
C5 Fe1 C10 123.4(3) . .
C12 Fe1 C10 67.6(3) . .
C13 Fe1 C10 68.1(3) . .
C9 Fe1 C10 40.5(3) . .
C5 Fe1 C6 41.0(3) . .
C12 Fe1 C6 161.9(4) . .
C13 Fe1 C6 156.7(4) . .
C9 Fe1 C6 122.0(4) . .
C10 Fe1 C6 108.8(3) . .
C5 Fe1 C8 69.1(3) . .
C12 Fe1 C8 107.9(3) . .
C13 Fe1 C8 122.5(3) . .
C9 Fe1 C8 158.5(3) . .
C10 Fe1 C8 159.3(3) . .
C6 Fe1 C8 68.8(3) . .
C5 Fe1 C4 41.2(3) . .
C12 Fe1 C4 121.1(3) . .
C13 Fe1 C4 105.6(3) . .
C9 Fe1 C4 122.1(3) . .
C10 Fe1 C4 159.4(3) . .
C6 Fe1 C4 68.8(3) . .
C8 Fe1 C4 40.6(3) . .
C5 Fe1 C11 160.5(3) . .
C12 Fe1 C11 40.4(3) . .
C13 Fe1 C11 67.6(3) . .
C9 Fe1 C11 67.3(3) . .
C10 Fe1 C11 39.7(3) . .
C6 Fe1 C11 125.6(3) . .
C8 Fe1 C11 123.9(3) . .
C4 Fe1 C11 158.0(3) . .
C5 Fe1 C7 67.8(3) . .
C12 Fe1 C7 126.3(4) . .
C13 Fe1 C7 160.7(4) . .
C9 Fe1 C7 158.5(4) . .
C10 Fe1 C7 124.3(3) . .
C6 Fe1 C7 39.9(3) . .
C8 Fe1 C7 40.8(3) . .
C4 Fe1 C7 67.8(3) . .
C11 Fe1 C7 111.3(3) . .
C33 Fe2 C29 40.6(4) . .
C33 Fe2 C25 154.4(3) . .
C29 Fe2 C25 163.2(3) . .
C33 Fe2 C31 68.1(4) . .
C29 Fe2 C31 67.8(4) . .
C25 Fe2 C31 107.6(3) . .
C33 Fe2 C30 67.6(4) . .
C29 Fe2 C30 39.6(4) . .
C25 Fe2 C30 126.5(3) . .
C31 Fe2 C30 40.6(4) . .
C33 Fe2 C28 125.0(3) . .
C29 Fe2 C28 108.3(3) . .
C25 Fe2 C28 69.1(3) . .
C31 Fe2 C28 156.7(3) . .
C30 Fe2 C28 121.8(3) . .
C33 Fe2 C24 162.7(3) . .
C29 Fe2 C24 125.9(3) . .
C25 Fe2 C24 41.4(3) . .
C31 Fe2 C24 121.2(3) . .
C30 Fe2 C24 109.0(3) . .
C28 Fe2 C24 41.0(3) . .
C33 Fe2 C32 40.6(4) . .
C29 Fe2 C32 68.0(4) . .
C25 Fe2 C32 119.7(4) . .
C31 Fe2 C32 40.2(3) . .
C30 Fe2 C32 67.7(4) . .
C28 Fe2 C32 161.8(3) . .
C24 Fe2 C32 155.5(3) . .
C33 Fe2 C26 119.6(3) . .
C29 Fe2 C26 155.3(3) . .
C25 Fe2 C26 40.6(3) . .
C31 Fe2 C26 124.7(4) . .
C30 Fe2 C26 162.7(4) . .
C28 Fe2 C26 68.7(3) . .
C24 Fe2 C26 68.9(3) . .
C32 Fe2 C26 106.7(4) . .
C33 Fe2 C27 107.0(3) . .
C29 Fe2 C27 121.1(4) . .
C25 Fe2 C27 68.6(3) . .
C31 Fe2 C27 161.2(4) . .
C30 Fe2 C27 156.1(4) . .
C28 Fe2 C27 40.9(3) . .
C24 Fe2 C27 68.9(3) . .
C32 Fe2 C27 124.4(4) . .
C26 Fe2 C27 40.6(3) . .
C14 N1 C2 121.8(6) . .
C14 N1 H1A 119.1 . .
C2 N1 H1A 119.1 . .
C34 N2 C22 121.0(6) . .
C34 N2 H2A 119.5 . .
C22 N2 H2A 119.5 . .
C1 O1 Cd1 87.4(4) . .
C1 O2 Cd1 93.6(4) . .
C21 O3 Cd1 97.4(4) . .
C21 O3 Cd1 139.5(5) . 3_777
Cd1 O3 Cd1 103.85(19) . 3_777
C21 O4 Cd1 87.1(4) . .

loop_
_geom_bond_atom_site_label_1
_geom_bond_atom_site_label_2
_geom_bond_distance
_geom_bond_site_symmetry_2
C1 O1 1.249(9) .
C1 O2 1.261(9) .
C1 C2 1.506(9) .
C1 Cd1 2.700(7) .
C2 C3 1.320(10) .
C2 N1 1.424(9) .
C3 C4 1.474(9) .
C3 H3A 0.9300 .
C4 C8 1.418(11) .
C4 C5 1.436(10) .
C4 Fe1 2.046(7) .
C5 C6 1.426(11) .
C5 Fe1 2.032(7) .
C5 H5A 0.9800 .
C6 C7 1.398(12) .
C6 Fe1 2.043(7) .
C6 H6A 0.9800 .
C7 C8 1.429(10) .
C7 Fe1 2.055(8) .
C7 H7A 0.9800 .
C8 Fe1 2.045(8) .
C8 H8A 0.9800 .
C9 C13 1.408(12) .
C9 C10 1.409(12) .
C9 Fe1 2.035(8) .
C9 H9A 0.9800 .
C10 C11 1.387(11) .
C10 Fe1 2.037(8) .
C10 H10A 0.9800 .
C11 C12 1.410(12) .
C11 Fe1 2.051(7) .
C11 H11A 0.9800 .
C12 C13 1.398(12) .
C12 Fe1 2.035(8) .
C12 H12A 0.9800 .
C13 Fe1 2.035(7) .
C13 H13A 0.9800 .
C14 O7 1.234(9) .
C14 N1 1.346(9) .
C14 C15 1.496(11) .
C15 C20 1.374(11) .
C15 C16 1.383(14) .
C16 C17 1.406(16) .
C16 H16A 0.9300 .
C17 C18 1.370(17) .
C17 H17A 0.9300 .
C18 C19 1.344(16) .
C18 H18A 0.9300 .
C19 C20 1.376(13) .
C19 H19A 0.9300 .
C20 H20A 0.9300 .
C21 O4 1.240(9) .
C21 O3 1.277(9) .
C21 C22 1.491(9) .
C22 C23 1.327(10) .
C22 N2 1.428(9) .
C23 C24 1.458(9) .
C23 H23A 0.9300 .
C24 C28 1.432(10) .
C24 C25 1.443(9) .
C24 Fe2 2.045(7) .
C25 C26 1.418(10) .
C25 Fe2 2.039(7) .
C25 H25A 0.9800 .
C26 C27 1.421(11) .
C26 Fe2 2.047(7) .
C26 H26A 0.9800 .
C27 C28 1.428(10) .
C27 Fe2 2.048(7) .
C27 H27A 0.9800 .
C28 Fe2 2.044(7) .
C28 H28A 0.9800 .
C29 C30 1.384(12) .
C29 C33 1.414(12) .
C29 Fe2 2.039(8) .
C29 H29A 0.9800 .
C30 C31 1.417(13) .
C30 Fe2 2.043(8) .
C30 H30A 0.9800 .
C31 C32 1.405(12) .
C31 Fe2 2.041(8) .
C31 H31A 0.9800 .
C32 C33 1.416(13) .
C32 Fe2 2.044(8) .
C32 H32A 0.9800 .
C33 Fe2 2.032(8) .
C33 H33A 0.9800 .
C34 O8 1.219(9) .
C34 N2 1.349(9) .
C34 C35 1.490(10) .
C35 C36 1.383(11) .
C35 C40 1.385(12) .
C36 C37 1.374(13) .
C36 H36A 0.9300 .
C37 C38 1.359(14) .
C37 H37A 0.9300 .
C38 C39 1.368(14) .
C38 H38A 0.9300 .
C39 C40 1.397(12) .
C39 H39A 0.9300 .
C40 H40A 0.9300 .
Cd1 O6 2.231(6) .
Cd1 O5 2.285(6) .
Cd1 O3 2.305(5) .
Cd1 O2 2.310(5) .
Cd1 O1 2.451(5) .
Cd1 O3 2.518(5) 3_777
Cd1 O4 2.547(5) .
N1 H1A 0.8600 .
N2 H2A 0.8600 .
O3 Cd1 2.518(5) 3_777

loop_
_geom_torsion_atom_site_label_1
_geom_torsion_atom_site_label_2
_geom_torsion_atom_site_label_3
_geom_torsion_atom_site_label_4
_geom_torsion
_geom_torsion_site_symmetry_1
_geom_torsion_site_symmetry_4
O1 C1 C2 C3 14.1(11) . .
O2 C1 C2 C3 -165.7(7) . .
Cd1 C1 C2 C3 -105(3) . .
O1 C1 C2 N1 -167.8(6) . .
O2 C1 C2 N1 12.4(10) . .
Cd1 C1 C2 N1 73(3) . .
N1 C2 C3 C4 3.9(12) . .
C1 C2 C3 C4 -178.2(7) . .
C2 C3 C4 C8 4.4(13) . .
C2 C3 C4 C5 -174.0(7) . .
C2 C3 C4 Fe1 -87.5(10) . .
C8 C4 C5 C6 1.3(8) . .
C3 C4 C5 C6 180.0(7) . .
Fe1 C4 C5 C6 60.0(5) . .
C8 C4 C5 Fe1 -58.7(5) . .
C3 C4 C5 Fe1 120.0(7) . .
C4 C5 C6 C7 0.2(9) . .
Fe1 C5 C6 C7 60.2(6) . .
C4 C5 C6 Fe1 -60.0(5) . .
C5 C6 C7 C8 -1.6(9) . .
Fe1 C6 C7 C8 57.7(6) . .
C5 C6 C7 Fe1 -59.3(5) . .
C5 C4 C8 C7 -2.3(8) . .
C3 C4 C8 C7 179.2(7) . .
Fe1 C4 C8 C7 -60.5(5) . .
C5 C4 C8 Fe1 58.2(5) . .
C3 C4 C8 Fe1 -120.4(8) . .
C6 C7 C8 C4 2.4(9) . .
Fe1 C7 C8 C4 60.3(5) . .
C6 C7 C8 Fe1 -57.9(6) . .
C13 C9 C10 C11 -1.1(10) . .
Fe1 C9 C10 C11 -60.6(6) . .
C13 C9 C10 Fe1 59.5(6) . .
C9 C10 C11 C12 1.3(10) . .
Fe1 C10 C11 C12 -58.6(6) . .
C9 C10 C11 Fe1 60.0(6) . .
C10 C11 C12 C13 -1.1(9) . .
Fe1 C11 C12 C13 -60.0(6) . .
C10 C11 C12 Fe1 58.9(6) . .
C11 C12 C13 C9 0.4(9) . .
Fe1 C12 C13 C9 -59.9(6) . .
C11 C12 C13 Fe1 60.3(6) . .
C10 C9 C13 C12 0.4(9) . .
Fe1 C9 C13 C12 59.9(6) . .
C10 C9 C13 Fe1 -59.6(6) . .
O7 C14 C15 C20 24.0(12) . .
N1 C14 C15 C20 -155.6(8) . .
O7 C14 C15 C16 -160.4(10) . .
N1 C14 C15 C16 20.1(13) . .
C20 C15 C16 C17 -0.1(19) . .
C14 C15 C16 C17 -175.8(12) . .
C15 C16 C17 C18 -2(3) . .
C16 C17 C18 C19 3(3) . .
C17 C18 C19 C20 -3(2) . .
C16 C15 C20 C19 0.7(15) . .
C14 C15 C20 C19 176.5(9) . .
C18 C19 C20 C15 0.7(18) . .
O4 C21 C22 C23 -5.5(11) . .
O3 C21 C22 C23 173.5(7) . .
O4 C21 C22 N2 177.2(7) . .
O3 C21 C22 N2 -3.8(10) . .
N2 C22 C23 C24 3.7(12) . .
C21 C22 C23 C24 -173.5(7) . .
C22 C23 C24 C28 -170.5(7) . .
C22 C23 C24 C25 13.4(13) . .
C22 C23 C24 Fe2 -80.2(10) . .
C28 C24 C25 C26 -0.4(8) . .
C23 C24 C25 C26 176.2(7) . .
Fe2 C24 C25 C26 -59.6(5) . .
C28 C24 C25 Fe2 59.2(5) . .
C23 C24 C25 Fe2 -124.3(7) . .
C24 C25 C26 C27 0.3(9) . .
Fe2 C25 C26 C27 -59.0(5) . .
C24 C25 C26 Fe2 59.3(5) . .
C25 C26 C27 C28 0.0(9) . .
Fe2 C26 C27 C28 -58.8(5) . .
C25 C26 C27 Fe2 58.8(5) . .
C26 C27 C28 C24 -0.2(8) . .
Fe2 C27 C28 C24 -59.2(5) . .
C26 C27 C28 Fe2 59.0(5) . .
C25 C24 C28 C27 0.4(8) . .
C23 C24 C28 C27 -176.4(7) . .
Fe2 C24 C28 C27 59.4(5) . .
C25 C24 C28 Fe2 -59.0(5) . .
C23 C24 C28 Fe2 124.3(7) . .
C33 C29 C30 C31 -0.3(10) . .
Fe2 C29 C30 C31 59.0(6) . .
C33 C29 C30 Fe2 -59.3(6) . .
C29 C30 C31 C32 0.8(10) . .
Fe2 C30 C31 C32 60.1(6) . .
C29 C30 C31 Fe2 -59.3(6) . .
C30 C31 C32 C33 -1.1(10) . .
Fe2 C31 C32 C33 58.9(6) . .
C30 C31 C32 Fe2 -60.0(6) . .
C30 C29 C33 C32 -0.4(10) . .
Fe2 C29 C33 C32 -60.3(6) . .
C30 C29 C33 Fe2 59.9(6) . .
C31 C32 C33 C29 0.9(10) . .
Fe2 C32 C33 C29 60.1(6) . .
C31 C32 C33 Fe2 -59.2(6) . .
O8 C34 C35 C36 -2.9(11) . .
N2 C34 C35 C36 175.4(7) . .
O8 C34 C35 C40 178.2(8) . .
N2 C34 C35 C40 -3.4(11) . .
C40 C35 C36 C37 -1.4(13) . .
C34 C35 C36 C37 179.6(8) . .
C35 C36 C37 C38 0.6(16) . .
C36 C37 C38 C39 0.5(17) . .
C37 C38 C39 C40 -0.8(17) . .
C36 C35 C40 C39 1.1(13) . .
C34 C35 C40 C39 180.0(9) . .
C38 C39 C40 C35 -0.1(16) . .
O1 C1 Cd1 O6 -21.6(6) . .
O2 C1 Cd1 O6 167.7(5) . .
C2 C1 Cd1 O6 102(3) . .
O1 C1 Cd1 O5 81.4(4) . .
O2 C1 Cd1 O5 -89.4(5) . .
C2 C1 Cd1 O5 -155(3) . .
O1 C1 Cd1 O3 -152.7(4) . .
O2 C1 Cd1 O3 36.5(5) . .
C2 C1 Cd1 O3 -29(3) . .
O1 C1 Cd1 O2 170.8(8) . .
C2 C1 Cd1 O2 -66(3) . .
O2 C1 Cd1 O1 -170.8(8) . .
C2 C1 Cd1 O1 124(3) . .
O1 C1 Cd1 O3 -79.5(4) . 3_777
O2 C1 Cd1 O3 109.8(5) . 3_777
C2 C1 Cd1 O3 44(3) . 3_777
O1 C1 Cd1 O4 159.0(4) . .
O2 C1 Cd1 O4 -11.8(6) . .
C2 C1 Cd1 O4 -77(3) . .
C6 C5 Fe1 C12 -168.7(8) . .
C4 C5 Fe1 C12 -50.2(10) . .
C6 C5 Fe1 C13 162.3(5) . .
C4 C5 Fe1 C13 -79.2(5) . .
C6 C5 Fe1 C9 120.7(5) . .
C4 C5 Fe1 C9 -120.8(5) . .
C6 C5 Fe1 C10 80.1(6) . .
C4 C5 Fe1 C10 -161.5(5) . .
C4 C5 Fe1 C6 118.5(7) . .
C6 C5 Fe1 C8 -81.4(5) . .
C4 C5 Fe1 C8 37.1(4) . .
C6 C5 Fe1 C4 -118.5(7) . .
C6 C5 Fe1 C11 53.9(12) . .
C4 C5 Fe1 C11 172.4(9) . .
C6 C5 Fe1 C7 -37.4(5) . .
C4 C5 Fe1 C7 81.1(5) . .
C13 C12 Fe1 C5 -40.7(11) . .
C11 C12 Fe1 C5 -159.5(8) . .
C11 C12 Fe1 C13 -118.9(7) . .
C13 C12 Fe1 C9 38.1(5) . .
C11 C12 Fe1 C9 -80.8(5) . .
C13 C12 Fe1 C10 82.1(5) . .
C11 C12 Fe1 C10 -36.8(5) . .
C13 C12 Fe1 C6 163.9(10) . .
C11 C12 Fe1 C6 45.0(13) . .
C13 C12 Fe1 C8 -119.4(5) . .
C11 C12 Fe1 C8 121.7(5) . .
C13 C12 Fe1 C4 -76.9(6) . .
C11 C12 Fe1 C4 164.2(5) . .
C13 C12 Fe1 C11 118.9(7) . .
C13 C12 Fe1 C7 -160.9(5) . .
C11 C12 Fe1 C7 80.2(6) . .
C12 C13 Fe1 C5 162.2(5) . .
C9 C13 Fe1 C5 -79.3(6) . .
C9 C13 Fe1 C12 118.5(7) . .
C12 C13 Fe1 C9 -118.5(7) . .
C12 C13 Fe1 C10 -80.8(5) . .
C9 C13 Fe1 C10 37.7(5) . .
C12 C13 Fe1 C6 -167.4(7) . .
C9 C13 Fe1 C6 -48.9(10) . .
C12 C13 Fe1 C8 79.2(6) . .
C9 C13 Fe1 C8 -162.3(5) . .
C12 C13 Fe1 C4 120.0(5) . .
C9 C13 Fe1 C4 -121.5(5) . .
C12 C13 Fe1 C11 -37.8(5) . .
C9 C13 Fe1 C11 80.7(5) . .
C12 C13 Fe1 C7 52.9(11) . .
C9 C13 Fe1 C7 171.4(9) . .
C13 C9 Fe1 C5 117.7(5) . .
C10 C9 Fe1 C5 -123.1(5) . .
C13 C9 Fe1 C12 -37.8(5) . .
C10 C9 Fe1 C12 81.3(5) . .
C10 C9 Fe1 C13 119.1(7) . .
C13 C9 Fe1 C10 -119.1(7) . .
C13 C9 Fe1 C6 159.4(5) . .
C10 C9 Fe1 C6 -81.4(6) . .
C13 C9 Fe1 C8 44.2(11) . .
C10 C9 Fe1 C8 163.3(8) . .
C13 C9 Fe1 C4 75.8(6) . .
C10 C9 Fe1 C4 -165.1(5) . .
C13 C9 Fe1 C11 -81.7(5) . .
C10 C9 Fe1 C11 37.4(5) . .
C13 C9 Fe1 C7 -172.2(8) . .
C10 C9 Fe1 C7 -53.1(11) . .
C11 C10 Fe1 C5 -166.7(5) . .
C9 C10 Fe1 C5 74.7(6) . .
C11 C10 Fe1 C12 37.4(5) . .
C9 C10 Fe1 C12 -81.2(6) . .
C11 C10 Fe1 C13 81.0(6) . .
C9 C10 Fe1 C13 -37.7(5) . .
C11 C10 Fe1 C9 118.7(8) . .
C11 C10 Fe1 C6 -123.6(6) . .
C9 C10 Fe1 C6 117.7(5) . .
C11 C10 Fe1 C8 -44.0(12) . .
C9 C10 Fe1 C8 -162.7(8) . .
C11 C10 Fe1 C4 156.8(8) . .
C9 C10 Fe1 C4 38.2(11) . .
C9 C10 Fe1 C11 -118.7(8) . .
C11 C10 Fe1 C7 -82.2(6) . .
C9 C10 Fe1 C7 159.2(5) . .
C7 C6 Fe1 C5 -118.7(7) . .
C7 C6 Fe1 C12 46.4(13) . .
C5 C6 Fe1 C12 165.1(10) . .
C7 C6 Fe1 C13 -160.5(7) . .
C5 C6 Fe1 C13 -41.8(10) . .
C7 C6 Fe1 C9 164.2(5) . .
C5 C6 Fe1 C9 -77.1(6) . .
C7 C6 Fe1 C10 121.5(5) . .
C5 C6 Fe1 C10 -119.8(5) . .
C7 C6 Fe1 C8 -36.6(4) . .
C5 C6 Fe1 C8 82.1(5) . .
C7 C6 Fe1 C4 -80.3(5) . .
C5 C6 Fe1 C4 38.4(5) . .
C7 C6 Fe1 C11 80.7(6) . .
C5 C6 Fe1 C11 -160.6(5) . .
C5 C6 Fe1 C7 118.7(7) . .
C4 C8 Fe1 C5 -37.7(4) . .
C7 C8 Fe1 C5 79.9(5) . .
C4 C8 Fe1 C12 117.2(5) . .
C7 C8 Fe1 C12 -125.3(5) . .
C4 C8 Fe1 C13 75.4(5) . .
C7 C8 Fe1 C13 -167.0(5) . .
C4 C8 Fe1 C9 43.0(11) . .
C7 C8 Fe1 C9 160.5(9) . .
C4 C8 Fe1 C10 -168.9(8) . .
C7 C8 Fe1 C10 -51.3(11) . .
C4 C8 Fe1 C6 -81.7(5) . .
C7 C8 Fe1 C6 35.8(5) . .
C7 C8 Fe1 C4 117.6(7) . .
C4 C8 Fe1 C11 158.8(5) . .
C7 C8 Fe1 C11 -83.6(6) . .
C4 C8 Fe1 C7 -117.6(7) . .
C8 C4 Fe1 C5 120.0(6) . .
C3 C4 Fe1 C5 -116.0(9) . .
C8 C4 Fe1 C12 -81.3(5) . .
C5 C4 Fe1 C12 158.7(5) . .
C3 C4 Fe1 C12 42.7(8) . .
C8 C4 Fe1 C13 -122.0(5) . .
C5 C4 Fe1 C13 118.0(5) . .
C3 C4 Fe1 C13 2.0(7) . .
C8 C4 Fe1 C9 -162.8(5) . .
C5 C4 Fe1 C9 77.2(6) . .
C3 C4 Fe1 C9 -38.8(8) . .
C8 C4 Fe1 C10 168.9(8) . .
C5 C4 Fe1 C10 48.9(11) . .
C3 C4 Fe1 C10 -67.1(12) . .
C8 C4 Fe1 C6 81.8(5) . .
C5 C4 Fe1 C6 -38.2(5) . .
C3 C4 Fe1 C6 -154.2(8) . .
C5 C4 Fe1 C8 -120.0(6) . .
C3 C4 Fe1 C8 124.0(8) . .
C8 C4 Fe1 C11 -53.2(10) . .
C5 C4 Fe1 C11 -173.2(8) . .
C3 C4 Fe1 C11 70.8(12) . .
C8 C4 Fe1 C7 38.7(5) . .
C5 C4 Fe1 C7 -81.3(5) . .
C3 C4 Fe1 C7 162.7(8) . .
C10 C11 Fe1 C5 35.2(13) . .
C12 C11 Fe1 C5 155.0(10) . .
C10 C11 Fe1 C12 -119.8(8) . .
C10 C11 Fe1 C13 -82.2(6) . .
C12 C11 Fe1 C13 37.6(5) . .
C10 C11 Fe1 C9 -38.2(5) . .
C12 C11 Fe1 C9 81.6(6) . .
C12 C11 Fe1 C10 119.8(8) . .
C10 C11 Fe1 C6 75.9(6) . .
C12 C11 Fe1 C6 -164.3(5) . .
C10 C11 Fe1 C8 162.8(5) . .
C12 C11 Fe1 C8 -77.4(6) . .
C10 C11 Fe1 C4 -158.3(8) . .
C12 C11 Fe1 C4 -38.5(11) . .
C10 C11 Fe1 C7 118.6(6) . .
C12 C11 Fe1 C7 -121.6(5) . .
C6 C7 Fe1 C5 38.4(4) . .
C8 C7 Fe1 C5 -83.2(5) . .
C6 C7 Fe1 C12 -163.8(5) . .
C8 C7 Fe1 C12 74.5(6) . .
C6 C7 Fe1 C13 156.5(9) . .
C8 C7 Fe1 C13 34.9(12) . .
C6 C7 Fe1 C9 -38.9(11) . .
C8 C7 Fe1 C9 -160.5(8) . .
C6 C7 Fe1 C10 -77.9(6) . .
C8 C7 Fe1 C10 160.5(5) . .
C8 C7 Fe1 C6 -121.6(7) . .
C6 C7 Fe1 C8 121.6(7) . .
C6 C7 Fe1 C4 83.1(5) . .
C8 C7 Fe1 C4 -38.5(5) . .
C6 C7 Fe1 C11 -120.6(5) . .
C8 C7 Fe1 C11 117.8(5) . .
C32 C33 Fe2 C29 118.4(8) . .
C29 C33 Fe2 C25 -166.1(7) . .
C32 C33 Fe2 C25 -47.7(10) . .
C29 C33 Fe2 C31 -81.0(6) . .
C32 C33 Fe2 C31 37.4(6) . .
C29 C33 Fe2 C30 -37.0(5) . .
C32 C33 Fe2 C30 81.4(6) . .
C29 C33 Fe2 C28 76.9(6) . .
C32 C33 Fe2 C28 -164.7(5) . .
C29 C33 Fe2 C24 45.0(13) . .
C32 C33 Fe2 C24 163.3(9) . .
C29 C33 Fe2 C32 -118.4(8) . .
C29 C33 Fe2 C26 160.5(5) . .
C32 C33 Fe2 C26 -81.1(6) . .
C29 C33 Fe2 C27 118.2(6) . .
C32 C33 Fe2 C27 -123.4(6) . .
C30 C29 Fe2 C33 -119.2(8) . .
C30 C29 Fe2 C25 39.6(14) . .
C33 C29 Fe2 C25 158.9(10) . .
C30 C29 Fe2 C31 -37.5(5) . .
C33 C29 Fe2 C31 81.7(6) . .
C33 C29 Fe2 C30 119.2(8) . .
C30 C29 Fe2 C28 118.0(5) . .
C33 C29 Fe2 C28 -122.8(5) . .
C30 C29 Fe2 C24 75.8(6) . .
C33 C29 Fe2 C24 -164.9(5) . .
C30 C29 Fe2 C32 -81.1(6) . .
C33 C29 Fe2 C32 38.2(5) . .
C30 C29 Fe2 C26 -163.2(7) . .
C33 C29 Fe2 C26 -44.0(11) . .
C30 C29 Fe2 C27 161.0(5) . .
C33 C29 Fe2 C27 -79.7(6) . .
C26 C25 Fe2 C33 -47.3(9) . .
C24 C25 Fe2 C33 -166.6(7) . .
C26 C25 Fe2 C29 165.6(11) . .
C24 C25 Fe2 C29 46.3(13) . .
C26 C25 Fe2 C31 -123.2(5) . .
C24 C25 Fe2 C31 117.6(4) . .
C26 C25 Fe2 C30 -164.0(5) . .
C24 C25 Fe2 C30 76.8(5) . .
C26 C25 Fe2 C28 81.3(5) . .
C24 C25 Fe2 C28 -37.9(4) . .
C26 C25 Fe2 C24 119.2(6) . .
C26 C25 Fe2 C32 -81.0(5) . .
C24 C25 Fe2 C32 159.8(4) . .
C24 C25 Fe2 C26 -119.2(6) . .
C26 C25 Fe2 C27 37.3(5) . .
C24 C25 Fe2 C27 -81.9(4) . .
C32 C31 Fe2 C33 -37.7(6) . .
C30 C31 Fe2 C33 80.7(6) . .
C32 C31 Fe2 C29 -81.7(6) . .
C30 C31 Fe2 C29 36.7(5) . .
C32 C31 Fe2 C25 115.4(6) . .
C30 C31 Fe2 C25 -126.2(5) . .
C32 C31 Fe2 C30 -118.4(8) . .
C32 C31 Fe2 C28 -166.8(8) . .
C30 C31 Fe2 C28 -48.4(11) . .
C32 C31 Fe2 C24 158.7(5) . .
C30 C31 Fe2 C24 -83.0(6) . .
C30 C31 Fe2 C32 118.4(8) . .
C32 C31 Fe2 C26 73.9(7) . .
C30 C31 Fe2 C26 -167.7(5) . .
C32 C31 Fe2 C27 40.5(13) . .
C30 C31 Fe2 C27 158.9(10) . .
C29 C30 Fe2 C33 37.9(5) . .
C31 C30 Fe2 C33 -82.0(6) . .
C31 C30 Fe2 C29 -120.0(8) . .
C29 C30 Fe2 C25 -166.8(5) . .
C31 C30 Fe2 C25 73.3(6) . .
C29 C30 Fe2 C31 120.0(8) . .
C29 C30 Fe2 C28 -80.4(6) . .
C31 C30 Fe2 C28 159.7(5) . .
C29 C30 Fe2 C24 -123.9(5) . .
C31 C30 Fe2 C24 116.2(5) . .
C29 C30 Fe2 C32 82.1(6) . .
C31 C30 Fe2 C32 -37.9(5) . .
C29 C30 Fe2 C26 156.1(10) . .
C31 C30 Fe2 C26 36.2(14) . .
C29 C30 Fe2 C27 -43.4(11) . .
C31 C30 Fe2 C27 -163.3(7) . .
C27 C28 Fe2 C33 74.7(6) . .
C24 C28 Fe2 C33 -166.1(5) . .
C27 C28 Fe2 C29 116.6(5) . .
C24 C28 Fe2 C29 -124.1(5) . .
C27 C28 Fe2 C25 -81.0(5) . .
C24 C28 Fe2 C25 38.3(4) . .
C27 C28 Fe2 C31 -167.0(8) . .
C24 C28 Fe2 C31 -47.7(10) . .
C27 C28 Fe2 C30 158.1(5) . .
C24 C28 Fe2 C30 -82.6(5) . .
C27 C28 Fe2 C24 -119.3(6) . .
C27 C28 Fe2 C32 41.3(13) . .
C24 C28 Fe2 C32 160.5(10) . .
C27 C28 Fe2 C26 -37.3(4) . .
C24 C28 Fe2 C26 82.0(4) . .
C24 C28 Fe2 C27 119.3(6) . .
C28 C24 Fe2 C33 41.4(12) . .
C25 C24 Fe2 C33 160.3(10) . .
C23 C24 Fe2 C33 -76.3(13) . .
C28 C24 Fe2 C29 76.0(6) . .
C25 C24 Fe2 C29 -165.1(5) . .
C23 C24 Fe2 C29 -41.7(8) . .
C28 C24 Fe2 C25 -118.9(6) . .
C23 C24 Fe2 C25 123.4(8) . .
C28 C24 Fe2 C31 160.0(5) . .
C25 C24 Fe2 C31 -81.1(5) . .
C23 C24 Fe2 C31 42.3(8) . .
C28 C24 Fe2 C30 116.9(5) . .
C25 C24 Fe2 C30 -124.2(5) . .
C23 C24 Fe2 C30 -0.8(7) . .
C25 C24 Fe2 C28 118.9(6) . .
C23 C24 Fe2 C28 -117.7(8) . .
C28 C24 Fe2 C32 -165.4(8) . .
C25 C24 Fe2 C32 -46.5(9) . .
C23 C24 Fe2 C32 76.9(11) . .
C28 C24 Fe2 C26 -81.4(5) . .
C25 C24 Fe2 C26 37.5(4) . .
C23 C24 Fe2 C26 160.9(7) . .
C28 C24 Fe2 C27 -37.7(4) . .
C25 C24 Fe2 C27 81.2(4) . .
C23 C24 Fe2 C27 -155.5(7) . .
C31 C32 Fe2 C33 119.4(8) . .
C31 C32 Fe2 C29 81.2(6) . .
C33 C32 Fe2 C29 -38.2(6) . .
C31 C32 Fe2 C25 -82.2(6) . .
C33 C32 Fe2 C25 158.4(5) . .
C33 C32 Fe2 C31 -119.4(8) . .
C31 C32 Fe2 C30 38.2(6) . .
C33 C32 Fe2 C30 -81.1(6) . .
C31 C32 Fe2 C28 163.2(10) . .
C33 C32 Fe2 C28 43.8(14) . .
C31 C32 Fe2 C24 -48.7(11) . .
C33 C32 Fe2 C24 -168.1(7) . .
C31 C32 Fe2 C26 -124.4(6) . .
C33 C32 Fe2 C26 116.3(6) . .
C31 C32 Fe2 C27 -165.3(5) . .
C33 C32 Fe2 C27 75.3(6) . .
C25 C26 Fe2 C33 158.6(5) . .
C27 C26 Fe2 C33 -81.6(6) . .
C25 C26 Fe2 C29 -170.1(7) . .
C27 C26 Fe2 C29 -50.2(10) . .
C27 C26 Fe2 C25 119.9(6) . .
C25 C26 Fe2 C31 76.0(5) . .
C27 C26 Fe2 C31 -164.2(5) . .
C25 C26 Fe2 C30 48.1(13) . .
C27 C26 Fe2 C30 168.0(10) . .
C25 C26 Fe2 C28 -82.3(5) . .
C27 C26 Fe2 C28 37.6(4) . .
C25 C26 Fe2 C24 -38.2(4) . .
C27 C26 Fe2 C24 81.7(5) . .
C25 C26 Fe2 C32 116.4(5) . .
C27 C26 Fe2 C32 -123.8(5) . .
C25 C26 Fe2 C27 -119.9(6) . .
C26 C27 Fe2 C33 115.9(5) . .
C28 C27 Fe2 C33 -124.3(5) . .
C26 C27 Fe2 C29 158.0(5) . .
C28 C27 Fe2 C29 -82.2(5) . .
C26 C27 Fe2 C25 -37.3(4) . .
C28 C27 Fe2 C25 82.4(5) . .
C26 C27 Fe2 C31 44.2(12) . .
C28 C27 Fe2 C31 163.9(10) . .
C26 C27 Fe2 C30 -171.2(8) . .
C28 C27 Fe2 C30 -51.5(10) . .
C26 C27 Fe2 C28 -119.7(6) . .
C26 C27 Fe2 C24 -81.9(5) . .
C28 C27 Fe2 C24 37.9(4) . .
C26 C27 Fe2 C32 74.7(6) . .
C28 C27 Fe2 C32 -165.5(5) . .
C28 C27 Fe2 C26 119.7(6) . .
O7 C14 N1 C2 -7.1(11) . .
C15 C14 N1 C2 172.4(6) . .
C3 C2 N1 C14 98.9(9) . .
C1 C2 N1 C14 -79.2(8) . .
O8 C34 N2 C22 -4.6(10) . .
C35 C34 N2 C22 177.0(6) . .
C23 C22 N2 C34 102.8(8) . .
C21 C22 N2 C34 -79.8(8) . .
O2 C1 O1 Cd1 9.4(8) . .
C2 C1 O1 Cd1 -170.3(6) . .
O6 Cd1 O1 C1 164.6(5) . .
O5 Cd1 O1 C1 -97.4(4) . .
O3 Cd1 O1 C1 33.7(5) . .
O2 Cd1 O1 C1 -5.2(4) . .
O3 Cd1 O1 C1 94.6(4) 3_777 .
O4 Cd1 O1 C1 -48.5(8) . .
O1 C1 O2 Cd1 -10.0(8) . .
C2 C1 O2 Cd1 169.8(6) . .
O6 Cd1 O2 C1 -31.5(12) . .
O5 Cd1 O2 C1 90.3(5) . .
O3 Cd1 O2 C1 -143.8(5) . .
O1 Cd1 O2 C1 5.2(4) . .
O3 Cd1 O2 C1 -67.8(5) 3_777 .
O4 Cd1 O2 C1 171.6(4) . .
O4 C21 O3 Cd1 -5.7(8) . .
C22 C21 O3 Cd1 175.3(5) . .
O4 C21 O3 Cd1 116.0(8) . 3_777
C22 C21 O3 Cd1 -63.0(10) . 3_777
O6 Cd1 O3 C21 73.0(5) . .
O5 Cd1 O3 C21 -40.6(5) . .
O2 Cd1 O3 C21 -122.3(5) . .
O1 Cd1 O3 C21 -153.8(4) . .
O3 Cd1 O3 C21 145.3(6) 3_777 .
O4 Cd1 O3 C21 2.9(4) . .
C1 Cd1 O3 C21 -138.6(5) . .
O6 Cd1 O3 Cd1 -72.3(3) . 3_777
O5 Cd1 O3 Cd1 174.12(18) . 3_777
O2 Cd1 O3 Cd1 92.4(2) . 3_777
O1 Cd1 O3 Cd1 60.9(3) . 3_777
O3 Cd1 O3 Cd1 -0.002(1) 3_777 3_777
O4 Cd1 O3 Cd1 -142.4(3) . 3_777
C1 Cd1 O3 Cd1 76.1(2) . 3_777
O3 C21 O4 Cd1 5.1(7) . .
C22 C21 O4 Cd1 -175.9(6) . .
O6 Cd1 O4 C21 -117.6(5) . .
O5 Cd1 O4 C21 142.4(5) . .
O3 Cd1 O4 C21 -3.0(4) . .
O2 Cd1 O4 C21 56.2(5) . .
O1 Cd1 O4 C21 93.1(7) . .
O3 Cd1 O4 C21 -45.4(5) 3_777 .
C1 Cd1 O4 C21 62.0(6) . .
